data_2234478
loop_
_publ_author_name
'Xu, Qian'

_publ_section_title
;
 Tris(4-methylanilinium) pentachloridoantimonate(III) chloride monohydrate
;
_journal_coeditor_code YK2046
_journal_issue 4
_journal_name_full 'Acta Crystallographica Section E'
_journal_page_first m438
_journal_paper_doi 10.1107/S1600536812009427
_journal_volume 68
_journal_year 2012
_chemical_formula_iupac '(C7 H10 N)3 [Sb Cl5] Cl, H2 O'
_chemical_formula_moiety '3(C7 H10 N +), Cl5 Sb 2-, Cl -, H2 O'
_chemical_formula_sum 'C21 H32 Cl6 N3 O Sb'
_chemical_formula_weight 676.95
_chemical_name_systematic
;
Tris(4-methylanilinium) pentachloridoantimonate(III)
chloride monohydrate
;
_space_group_IT_number 2
_symmetry_cell_setting triclinic
_symmetry_space_group_name_Hall '-P 1'
_symmetry_space_group_name_H-M 'P -1'
_atom_sites_solution_hydrogens geom
_atom_sites_solution_primary direct
_atom_sites_solution_secondary difmap
_audit_creation_method SHELXL-97
_cell_angle_alpha 63.35(3)
_cell_angle_beta 83.08(3)
_cell_angle_gamma 82.51(3)
_cell_formula_units_Z 2
_cell_length_a 9.4109(19)
_cell_length_b 12.867(3)
_cell_length_c 13.501(3)
_cell_measurement_reflns_used 6609
_cell_measurement_temperature 293(2)
_cell_measurement_theta_max 27.4839
_cell_measurement_theta_min 2.2882
_cell_volume 1445.1(7)
_computing_cell_refinement 'CrystalClear (Rigaku, 2005)'
_computing_data_collection 'CrystalClear (Rigaku, 2005)'
_computing_data_reduction 'CrystalClear (Rigaku, 2005)'
_computing_molecular_graphics 'DIAMOND (Brandenburg & Putz, 2005)'
_computing_publication_material 'SHELXL97 (Sheldrick, 2008)'
_computing_structure_refinement 'SHELXL97 (Sheldrick, 2008)'
_computing_structure_solution 'SHELXS97 (Sheldrick, 2008)'
_diffrn_ambient_temperature 293(2)
_diffrn_measured_fraction_theta_full 0.997
_diffrn_measured_fraction_theta_max 0.997
_diffrn_measurement_device_type 'Rigaku SCXmini'
_diffrn_measurement_method '\w scans'
_diffrn_radiation_monochromator graphite
_diffrn_radiation_source 'fine-focus sealed tube'
_diffrn_radiation_type MoK\a
_diffrn_radiation_wavelength 0.71073
_diffrn_reflns_av_R_equivalents 0.0294
_diffrn_reflns_av_sigmaI/netI 0.0350
_diffrn_reflns_limit_h_max 12
_diffrn_reflns_limit_h_min -12
_diffrn_reflns_limit_k_max 16
_diffrn_reflns_limit_k_min -16
_diffrn_reflns_limit_l_max 17
_diffrn_reflns_limit_l_min -17
_diffrn_reflns_number 15103
_diffrn_reflns_theta_full 27.48
_diffrn_reflns_theta_max 27.48
_diffrn_reflns_theta_min 3.05
_diffrn_standards_decay_% 0
_diffrn_standards_interval_time 0
_diffrn_standards_number 0
_exptl_absorpt_coefficient_mu 1.528
_exptl_absorpt_correction_T_max 0.7298
_exptl_absorpt_correction_T_min 0.6488
_exptl_absorpt_correction_type multi-scan
_exptl_absorpt_process_details '(CrystalClear; Rigaku, 2005)'
_exptl_crystal_colour brown
_exptl_crystal_density_diffrn 1.556
_exptl_crystal_density_method 'not measured'
_exptl_crystal_description block
_exptl_crystal_F_000 680
_exptl_crystal_size_max 0.31
_exptl_crystal_size_mid 0.25
_exptl_crystal_size_min 0.22
_refine_diff_density_max 0.454
_refine_diff_density_min -0.626
_refine_ls_extinction_coef 0.0277(8)
_refine_ls_extinction_expression Fc^*^=kFc[1+0.001xFc^2^\l^3^/sin(2\q)]^-1/4^
_refine_ls_extinction_method 'SHELXL97 (Sheldrick, 2008)'
_refine_ls_goodness_of_fit_ref 1.057
_refine_ls_hydrogen_treatment mixed
_refine_ls_matrix_type full
_refine_ls_number_parameters 304
_refine_ls_number_reflns 6609
_refine_ls_number_restraints 3
_refine_ls_restrained_S_all 1.056
_refine_ls_R_factor_all 0.0322
_refine_ls_R_factor_gt 0.0275
_refine_ls_shift/su_max 0.041
_refine_ls_shift/su_mean 0.001
_refine_ls_structure_factor_coef Fsqd
_refine_ls_weighting_details 'calc w=1/[\s^2^(Fo^2^)+(0.0383P)^2^+0.2569P] where P=(Fo^2^+2Fc^2^)/3'
_refine_ls_weighting_scheme calc
_refine_ls_wR_factor_gt 0.0680
_refine_ls_wR_factor_ref 0.0748
_reflns_number_gt 6031
_reflns_number_total 6609
_reflns_threshold_expression I>2sigma(I)
_cod_data_source_file yk2046.cif
_cod_data_source_block I
_cod_original_cell_volume 1445.1(5)
_cod_database_code 2234478
_cod_database_fobs_code 2234478

loop_
_symmetry_equiv_pos_as_xyz
'x, y, z'
'-x, -y, -z'

loop_
_atom_site_type_symbol
_atom_site_label
_atom_site_fract_x
_atom_site_fract_y
_atom_site_fract_z
_atom_site_U_iso_or_equiv
_atom_site_adp_type
_atom_site_calc_flag
_atom_site_refinement_flags
_atom_site_occupancy
_atom_site_symmetry_multiplicity
C C1 0.5819(5) -0.1182(3) 0.1786(3) 0.0788(11) Uani d . 1 1
H H1A 0.6179 -0.1519 0.1289 0.118 Uiso calc R 1 1
H H1B 0.4873 -0.1416 0.2087 0.118 Uiso calc R 1 1
H H1C 0.6445 -0.1446 0.2379 0.118 Uiso calc R 1 1
C C2 0.5756(3) 0.0133(2) 0.1160(2) 0.0491(6) Uani d . 1 1
C C3 0.4543(4) 0.0833(3) 0.1201(3) 0.0681(9) Uani d . 1 1
H H3 0.3746 0.0492 0.1655 0.082 Uiso calc R 1 1
C C4 0.4473(3) 0.2033(3) 0.0584(3) 0.0599(8) Uani d . 1 1
H H4 0.3635 0.2493 0.0612 0.072 Uiso calc R 1 1
C C5 0.5651(3) 0.2528(2) -0.00645(19) 0.0379(5) Uani d . 1 1
C C6 0.6881(3) 0.1871(2) -0.0109(3) 0.0553(7) Uani d . 1 1
H H6 0.7685 0.2219 -0.0545 0.066 Uiso calc R 1 1
C C7 0.6920(4) 0.0668(2) 0.0508(3) 0.0614(8) Uani d . 1 1
H H7 0.7761 0.0214 0.0476 0.074 Uiso calc R 1 1
C C8 0.7153(4) -0.0700(3) 0.4215(4) 0.0913(13) Uani d . 1 1
H H8A 0.8016 -0.1084 0.4582 0.137 Uiso calc R 1 1
H H8B 0.7278 -0.0594 0.3460 0.137 Uiso calc R 1 1
H H8C 0.6367 -0.1169 0.4594 0.137 Uiso calc R 1 1
C C9 0.6836(3) 0.0481(3) 0.4229(3) 0.0570(8) Uani d . 1 1
C C10 0.6689(3) 0.0565(3) 0.5211(3) 0.0636(8) Uani d . 1 1
H H10 0.6762 -0.0115 0.5872 0.076 Uiso calc R 1 1
C C11 0.6434(3) 0.1633(2) 0.5252(2) 0.0522(7) Uani d . 1 1
H H11 0.6358 0.1673 0.5927 0.063 Uiso calc R 1 1
C C12 0.6420(3) 0.2577(2) 0.3272(2) 0.0486(6) Uani d . 1 1
H H12 0.6318 0.3255 0.2613 0.058 Uiso calc R 1 1
C C13 0.6697(3) 0.1498(3) 0.3258(3) 0.0595(8) Uani d . 1 1
H H13 0.6791 0.1459 0.2582 0.071 Uiso calc R 1 1
C C14 0.0597(5) -0.1055(3) 0.2261(4) 0.0835(11) Uani d . 1 1
H H14A -0.0081 -0.1487 0.2850 0.125 Uiso calc R 1 1
H H14B 0.1549 -0.1419 0.2437 0.125 Uiso calc R 1 1
H H14C 0.0376 -0.1044 0.1580 0.125 Uiso calc R 1 1
C C15 0.0512(3) 0.0175(2) 0.2129(3) 0.0520(7) Uani d . 1 1
C C16 0.0510(3) 0.0397(2) 0.3037(2) 0.0548(7) Uani d . 1 1
H H16 0.0582 -0.0228 0.3738 0.066 Uiso calc R 1 1
C C17 0.0403(3) 0.1524(2) 0.2937(2) 0.0504(6) Uani d . 1 1
H H17 0.0406 0.1655 0.3561 0.060 Uiso calc R 1 1
C C18 0.0292(2) 0.2445(2) 0.1900(2) 0.0379(5) Uani d . 1 1
C C19 0.0306(3) 0.2262(2) 0.0970(2) 0.0509(7) Uani d . 1 1
H H19 0.0239 0.2889 0.0271 0.061 Uiso calc R 1 1
C C20 0.0423(4) 0.1126(3) 0.1097(3) 0.0597(8) Uani d . 1 1
H H20 0.0443 0.0997 0.0470 0.072 Uiso calc R 1 1
C C21 0.6298(2) 0.2630(2) 0.4271(2) 0.0382(5) Uani d . 1 1
Cl Cl6 0.28747(6) 0.39064(5) 0.30055(5) 0.03994(14) Uani d . 1 1
Cl Cl3 0.34735(7) 0.63633(5) 0.32019(5) 0.04439(14) Uani d . 1 1
Cl Cl2 0.02743(7) 0.61394(6) 0.19317(5) 0.04800(15) Uani d . 1 1
Cl Cl4 0.27679(8) 0.36960(6) 0.56178(5) 0.05163(16) Uani d . 1 1
Cl Cl5 -0.04581(7) 0.34297(6) 0.43914(6) 0.04692(15) Uani d . 1 1
N N1 0.5587(2) 0.38021(17) -0.07764(17) 0.0446(5) Uani d . 1 1
H H1D 0.6201 0.4117 -0.0559 0.067 Uiso calc R 1 1
H H1E 0.4701 0.4118 -0.0718 0.067 Uiso calc R 1 1
H H1F 0.5820 0.3938 -0.1480 0.067 Uiso calc R 1 1
N N2 0.5985(2) 0.37651(19) 0.43079(19) 0.0467(5) Uani d . 1 1
H H2A 0.6203 0.4335 0.3642 0.070 Uiso calc R 1 1
H H2B 0.6507 0.3784 0.4806 0.070 Uiso calc R 1 1
H H2C 0.5056 0.3862 0.4498 0.070 Uiso calc R 1 1
N N3 0.0109(2) 0.36535(18) 0.17691(19) 0.0454(5) Uani d . 1 1
H H3A 0.0890 0.4014 0.1407 0.068 Uiso calc R 1 1
H H3B -0.0019 0.3647 0.2436 0.068 Uiso calc R 1 1
H H3C -0.0653 0.4029 0.1385 0.068 Uiso calc R 1 1
Sb Sb1 0.137115(15) 0.499310(12) 0.384947(11) 0.03139(7) Uani d . 1 1
Cl Cl1 0.74902(6) 0.49450(5) 0.02248(5) 0.04278(14) Uani d . 1 1
O O1W 0.6775(2) 0.5732(2) 0.23099(19) 0.0591(5) Uani d D 1 1
H H1WA 0.686(5) 0.620(4) 0.258(4) 0.129(18) Uiso d D 1 1
H H1WB 0.758(3) 0.562(4) 0.200(4) 0.14(2) Uiso d D 1 1

loop_
_atom_site_aniso_label
_atom_site_aniso_U_11
_atom_site_aniso_U_22
_atom_site_aniso_U_33
_atom_site_aniso_U_12
_atom_site_aniso_U_13
_atom_site_aniso_U_23
C1 0.126(3) 0.0427(16) 0.059(2) -0.0255(19) -0.015(2) -0.0082(14)
C2 0.0684(18) 0.0365(13) 0.0381(14) -0.0169(13) -0.0052(12) -0.0091(11)
C3 0.0575(19) 0.0624(19) 0.064(2) -0.0254(16) 0.0151(15) -0.0092(15)
C4 0.0463(15) 0.0519(17) 0.0643(19) -0.0039(13) 0.0102(13) -0.0138(14)
C5 0.0428(13) 0.0362(12) 0.0348(12) -0.0074(10) -0.0032(10) -0.0146(10)
C6 0.0432(14) 0.0420(14) 0.0656(19) -0.0089(12) 0.0110(13) -0.0125(13)
C7 0.0587(18) 0.0377(14) 0.073(2) 0.0026(13) 0.0010(15) -0.0146(14)
C8 0.063(2) 0.061(2) 0.167(4) -0.0060(18) -0.007(2) -0.066(3)
C9 0.0355(13) 0.0500(16) 0.092(2) -0.0043(12) -0.0065(14) -0.0361(16)
C10 0.0588(18) 0.0506(17) 0.068(2) -0.0120(14) -0.0118(15) -0.0110(15)
C11 0.0547(16) 0.0536(16) 0.0476(16) -0.0097(13) -0.0041(12) -0.0204(13)
C12 0.0460(14) 0.0525(16) 0.0477(15) -0.0012(12) -0.0047(11) -0.0228(12)
C13 0.0535(17) 0.072(2) 0.070(2) -0.0007(15) -0.0069(14) -0.0470(17)
C14 0.094(3) 0.054(2) 0.102(3) 0.0050(19) -0.003(2) -0.038(2)
C15 0.0428(14) 0.0463(15) 0.0651(18) 0.0038(12) -0.0050(13) -0.0245(13)
C16 0.0547(16) 0.0446(15) 0.0519(17) -0.0005(13) -0.0095(13) -0.0091(12)
C17 0.0586(16) 0.0506(15) 0.0418(14) -0.0059(13) -0.0096(12) -0.0184(12)
C18 0.0321(11) 0.0394(12) 0.0441(13) -0.0036(10) -0.0078(10) -0.0186(10)
C19 0.0662(18) 0.0444(14) 0.0394(14) -0.0025(13) -0.0103(12) -0.0150(11)
C20 0.076(2) 0.0608(18) 0.0523(17) 0.0000(16) -0.0066(15) -0.0344(15)
C21 0.0283(11) 0.0415(13) 0.0487(14) -0.0063(10) -0.0029(10) -0.0225(11)
Cl6 0.0361(3) 0.0465(3) 0.0429(3) -0.0003(2) 0.0002(2) -0.0262(3)
Cl3 0.0448(3) 0.0446(3) 0.0474(3) -0.0162(3) 0.0032(3) -0.0218(3)
Cl2 0.0510(4) 0.0476(3) 0.0368(3) -0.0034(3) -0.0084(3) -0.0099(3)
Cl4 0.0647(4) 0.0520(4) 0.0348(3) 0.0012(3) -0.0120(3) -0.0156(3)
Cl5 0.0387(3) 0.0489(3) 0.0551(4) -0.0166(3) 0.0054(3) -0.0233(3)
N1 0.0557(13) 0.0341(10) 0.0411(12) -0.0069(9) -0.0067(9) -0.0124(9)
N2 0.0415(11) 0.0518(13) 0.0542(13) -0.0025(10) -0.0072(10) -0.0293(11)
N3 0.0459(12) 0.0422(11) 0.0508(13) -0.0045(10) -0.0130(10) -0.0202(10)
Sb1 0.02980(10) 0.03616(10) 0.02999(10) -0.00388(6) 0.00011(6) -0.01637(7)
Cl1 0.0404(3) 0.0455(3) 0.0445(3) -0.0007(3) -0.0049(2) -0.0220(3)
O1W 0.0567(13) 0.0671(14) 0.0617(13) -0.0053(11) -0.0021(10) -0.0361(11)

loop_
_atom_type_symbol
_atom_type_description
_atom_type_scat_dispersion_real
_atom_type_scat_dispersion_imag
_atom_type_scat_source
C C 0.0033 0.0016 'International Tables Vol C Tables 4.2.6.8 and 6.1.1.4'
H H 0.0000 0.0000 'International Tables Vol C Tables 4.2.6.8 and 6.1.1.4'
Cl Cl 0.1484 0.1585 'International Tables Vol C Tables 4.2.6.8 and 6.1.1.4'
N N 0.0061 0.0033 'International Tables Vol C Tables 4.2.6.8 and 6.1.1.4'
O O 0.0106 0.0060 'International Tables Vol C Tables 4.2.6.8 and 6.1.1.4'
Sb Sb -0.5866 1.5461 'International Tables Vol C Tables 4.2.6.8 and 6.1.1.4'

loop_
_geom_angle_atom_site_label_1
_geom_angle_atom_site_label_2
_geom_angle_atom_site_label_3
_geom_angle
C2 C1 H1A 109.5
C2 C1 H1B 109.5
H1A C1 H1B 109.5
C2 C1 H1C 109.5
H1A C1 H1C 109.5
H1B C1 H1C 109.5
C7 C2 C3 117.4(2)
C7 C2 C1 120.5(3)
C3 C2 C1 122.2(3)
C2 C3 C4 121.8(3)
C2 C3 H3 119.1
C4 C3 H3 119.1
C5 C4 C3 118.8(3)
C5 C4 H4 120.6
C3 C4 H4 120.6
C6 C5 C4 121.3(2)
C6 C5 N1 118.6(2)
C4 C5 N1 120.1(2)
C5 C6 C7 118.8(3)
C5 C6 H6 120.6
C7 C6 H6 120.6
C2 C7 C6 121.9(3)
C2 C7 H7 119.0
C6 C7 H7 119.0
C9 C8 H8A 109.5
C9 C8 H8B 109.5
H8A C8 H8B 109.5
C9 C8 H8C 109.5
H8A C8 H8C 109.5
H8B C8 H8C 109.5
C10 C9 C13 118.1(3)
C10 C9 C8 120.5(3)
C13 C9 C8 121.4(3)
C9 C10 C11 122.0(3)
C9 C10 H10 119.0
C11 C10 H10 119.0
C21 C11 C10 118.5(3)
C21 C11 H11 120.8
C10 C11 H11 120.8
C21 C12 C13 119.1(3)
C21 C12 H12 120.5
C13 C12 H12 120.5
C9 C13 C12 121.3(3)
C9 C13 H13 119.4
C12 C13 H13 119.4
C15 C14 H14A 109.5
C15 C14 H14B 109.5
H14A C14 H14B 109.5
C15 C14 H14C 109.5
H14A C14 H14C 109.5
H14B C14 H14C 109.5
C16 C15 C20 117.5(3)
C16 C15 C14 121.0(3)
C20 C15 C14 121.5(3)
C15 C16 C17 121.9(3)
C15 C16 H16 119.0
C17 C16 H16 119.0
C18 C17 C16 118.8(3)
C18 C17 H17 120.6
C16 C17 H17 120.6
C17 C18 C19 121.1(2)
C17 C18 N3 120.3(2)
C19 C18 N3 118.6(2)
C18 C19 C20 118.7(2)
C18 C19 H19 120.7
C20 C19 H19 120.7
C15 C20 C19 121.9(3)
C15 C20 H20 119.0
C19 C20 H20 119.0
C12 C21 C11 121.0(2)
C12 C21 N2 120.1(2)
C11 C21 N2 118.9(2)
C5 N1 H1D 109.5
C5 N1 H1E 109.5
H1D N1 H1E 109.5
C5 N1 H1F 109.5
H1D N1 H1F 109.5
H1E N1 H1F 109.5
C21 N2 H2A 109.5
C21 N2 H2B 109.5
H2A N2 H2B 109.5
C21 N2 H2C 109.5
H2A N2 H2C 109.5
H2B N2 H2C 109.5
C18 N3 H3A 109.5
C18 N3 H3B 109.5
H3A N3 H3B 109.5
C18 N3 H3C 109.5
H3A N3 H3C 109.5
H3B N3 H3C 109.5
Cl6 Sb1 Cl2 85.80(4)
Cl6 Sb1 Cl4 85.36(3)
Cl2 Sb1 Cl4 171.07(2)
Cl6 Sb1 Cl5 86.20(3)
Cl2 Sb1 Cl5 88.98(4)
Cl4 Sb1 Cl5 91.76(4)
Cl6 Sb1 Cl3 85.26(3)
Cl2 Sb1 Cl3 91.42(4)
Cl4 Sb1 Cl3 86.53(4)
Cl5 Sb1 Cl3 171.40(2)
H1WA O1W H1WB 109(2)

loop_
_geom_bond_atom_site_label_1
_geom_bond_atom_site_label_2
_geom_bond_distance
C1 C2 1.511(4)
C1 H1A 0.9600
C1 H1B 0.9600
C1 H1C 0.9600
C2 C7 1.367(4)
C2 C3 1.371(5)
C3 C4 1.385(4)
C3 H3 0.9300
C4 C5 1.360(4)
C4 H4 0.9300
C5 C6 1.353(4)
C5 N1 1.480(3)
C6 C7 1.388(4)
C6 H6 0.9300
C7 H7 0.9300
C8 C9 1.518(4)
C8 H8A 0.9600
C8 H8B 0.9600
C8 H8C 0.9600
C9 C10 1.367(5)
C9 C13 1.380(5)
C10 C11 1.389(4)
C10 H10 0.9300
C11 C21 1.375(4)
C11 H11 0.9300
C12 C21 1.371(3)
C12 C13 1.387(4)
C12 H12 0.9300
C13 H13 0.9300
C14 C15 1.504(4)
C14 H14A 0.9600
C14 H14B 0.9600
C14 H14C 0.9600
C15 C16 1.377(4)
C15 C20 1.385(4)
C16 C17 1.386(4)
C16 H16 0.9300
C17 C18 1.375(4)
C17 H17 0.9300
C18 C19 1.376(3)
C18 N3 1.473(3)
C19 C20 1.385(4)
C19 H19 0.9300
C20 H20 0.9300
C21 N2 1.474(3)
Cl6 Sb1 2.4043(9)
Cl3 Sb1 2.6262(11)
Cl2 Sb1 2.6011(12)
Cl4 Sb1 2.6120(13)
Cl5 Sb1 2.6124(11)
N1 H1D 0.8900
N1 H1E 0.8900
N1 H1F 0.8900
N2 H2A 0.8900
N2 H2B 0.8900
N2 H2C 0.8900
N3 H3A 0.8900
N3 H3B 0.8900
N3 H3C 0.8900
O1W H1WA 0.845(10)
O1W H1WB 0.847(10)

loop_
_geom_hbond_atom_site_label_D
_geom_hbond_atom_site_label_H
_geom_hbond_atom_site_label_A
_geom_hbond_site_symmetry_A
_geom_hbond_distance_DH
_geom_hbond_distance_HA
_geom_hbond_distance_DA
_geom_hbond_angle_DHA
N1 H1D Cl1 . 0.89 2.32 3.202(2) 170.3
N1 H1E Cl1 2_665 0.89 2.43 3.298(3) 166.5
N1 H1F Cl3 2_665 0.89 2.52 3.381(2) 162.1
N2 H2A O1W . 0.89 1.97 2.849(4) 170.2
N2 H2B Cl3 2_666 0.89 2.61 3.389(2) 146.3
N2 H2C Cl4 . 0.89 2.45 3.307(3) 161.4
N3 H3A Cl1 2_665 0.89 2.46 3.293(3) 156.1
N3 H3B Cl5 . 0.89 2.51 3.402(2) 174.3
N3 H3C Cl1 1_455 0.89 2.32 3.201(3) 173.2
O1W H1WA Cl4 2_666 0.845(10) 2.56(3) 3.283(2) 143(4)
O1W H1WB Cl2 1_655 0.85(4) 2.69(3) 3.344(2) 136(4)

loop_
_geom_torsion_atom_site_label_1
_geom_torsion_atom_site_label_2
_geom_torsion_atom_site_label_3
_geom_torsion_atom_site_label_4
_geom_torsion
C7 C2 C3 C4 1.8(5)
C1 C2 C3 C4 -176.9(3)
C2 C3 C4 C5 -1.1(5)
C3 C4 C5 C6 -0.4(5)
C3 C4 C5 N1 176.9(3)
C4 C5 C6 C7 1.1(5)
N1 C5 C6 C7 -176.3(3)
C3 C2 C7 C6 -1.1(5)
C1 C2 C7 C6 177.6(3)
C5 C6 C7 C2 -0.3(5)
C13 C9 C10 C11 -1.2(4)
C8 C9 C10 C11 178.4(3)
C9 C10 C11 C21 1.4(4)
C10 C9 C13 C12 0.2(4)
C8 C9 C13 C12 -179.4(3)
C21 C12 C13 C9 0.7(4)
C20 C15 C16 C17 0.9(4)
C14 C15 C16 C17 -178.7(3)
C15 C16 C17 C18 0.2(4)
C16 C17 C18 C19 -1.0(4)
C16 C17 C18 N3 177.2(2)
C17 C18 C19 C20 0.6(4)
N3 C18 C19 C20 -177.6(3)
C16 C15 C20 C19 -1.3(5)
C14 C15 C20 C19 178.2(3)
C18 C19 C20 C15 0.6(5)
C13 C12 C21 C11 -0.5(4)
C13 C12 C21 N2 -179.2(2)
C10 C11 C21 C12 -0.5(4)
C10 C11 C21 N2 178.2(2)
